data_2208995
loop_
_publ_author_name
' Gui-Hua Li'
'Yang-Gen Hu'

_publ_section_title
;
 4-Benzylidene-2-diethylamino-1-phenyl-1<i>H</i>-imidazol-5(4<i>H</i>)-one
;
_journal_coeditor_code SJ2030
_journal_issue 5
_journal_name_full 'Acta Crystallographica Section E'
_journal_page_first o1691
_journal_page_last o1693
_journal_paper_doi 10.1107/S1600536806011548
_journal_volume 62
_journal_year 2006
_chemical_formula_iupac 'C20 H21 N3 O'
_chemical_formula_moiety 'C20 H21 N3 O'
_chemical_formula_sum 'C20 H21 N3 O'
_chemical_formula_weight 319.40
_chemical_melting_point 397
_chemical_name_systematic
;
4-Benzylidene-2-diethylamino-1-phenyl-1H-imidazol-5(4H)-one
;
_space_group_IT_number 61
_symmetry_cell_setting orthorhombic
_symmetry_space_group_name_Hall '-P 2ac 2ab'
_symmetry_space_group_name_H-M 'P b c a'
_atom_sites_solution_hydrogens geom
_atom_sites_solution_primary direct
_atom_sites_solution_secondary difmap
_audit_creation_method SHELXL-97
_cell_angle_alpha 90.00
_cell_angle_beta 90.00
_cell_angle_gamma 90.00
_cell_formula_units_Z 8
_cell_length_a 18.8275(10)
_cell_length_b 8.9784(5)
_cell_length_c 20.9951(11)
_cell_measurement_reflns_used 7824
_cell_measurement_temperature 292(2)
_cell_measurement_theta_max 21.60
_cell_measurement_theta_min 2.22
_cell_volume 3549.0(3)
_computing_cell_refinement 'SAINT (Bruker, 2001)'
_computing_data_collection 'SMART (Bruker, 2001)'
_computing_data_reduction SAINT
_computing_molecular_graphics 'PLATON (Spek, 2003)'
_computing_publication_material 'SHELXTL (Sheldrick, 2001)'
_computing_structure_refinement 'SHELXL97 (Sheldrick, 1997)'
_computing_structure_solution 'SHELXS97 (Sheldrick, 1997)'
_diffrn_ambient_temperature 292(2)
_diffrn_measured_fraction_theta_full 0.998
_diffrn_measured_fraction_theta_max 0.998
_diffrn_measurement_device_type 'Bruker SMART 4K CCD area-detector'
_diffrn_measurement_method '\f and \w'
_diffrn_radiation_monochromator graphite
_diffrn_radiation_source 'fine-focus sealed tube'
_diffrn_radiation_type MoK\a
_diffrn_radiation_wavelength 0.71073
_diffrn_reflns_av_R_equivalents 0.0317
_diffrn_reflns_av_sigmaI/netI 0.0214
_diffrn_reflns_limit_h_max 23
_diffrn_reflns_limit_h_min -24
_diffrn_reflns_limit_k_max 11
_diffrn_reflns_limit_k_min -11
_diffrn_reflns_limit_l_max 27
_diffrn_reflns_limit_l_min -27
_diffrn_reflns_number 28769
_diffrn_reflns_theta_full 27.50
_diffrn_reflns_theta_max 27.50
_diffrn_reflns_theta_min 2.16
_diffrn_standards_number 0
_exptl_absorpt_coefficient_mu 0.075
_exptl_absorpt_correction_T_max 0.9851
_exptl_absorpt_correction_T_min 0.9777
_exptl_absorpt_correction_type multi-scan
_exptl_absorpt_process_details '(SADABS; Sheldrick, 2003)'
_exptl_crystal_colour yellow
_exptl_crystal_density_diffrn 1.196
_exptl_crystal_density_method 'not measured'
_exptl_crystal_description block
_exptl_crystal_F_000 1360
_exptl_crystal_size_max 0.30
_exptl_crystal_size_mid 0.30
_exptl_crystal_size_min 0.20
_refine_diff_density_max 0.283
_refine_diff_density_min -0.209
_refine_ls_extinction_method none
_refine_ls_goodness_of_fit_ref 1.076
_refine_ls_hydrogen_treatment constr
_refine_ls_matrix_type full
_refine_ls_number_parameters 243
_refine_ls_number_reflns 4072
_refine_ls_number_restraints 10
_refine_ls_restrained_S_all 1.099
_refine_ls_R_factor_all 0.0829
_refine_ls_R_factor_gt 0.0558
_refine_ls_shift/su_max 0.000
_refine_ls_shift/su_mean 0.000
_refine_ls_structure_factor_coef Fsqd
_refine_ls_weighting_details 'calc w=1/[\s^2^(Fo^2^)+(0.0794P)^2^+0.4215P] where P=(Fo^2^+2Fc^2^)/3'
_refine_ls_weighting_scheme calc
_refine_ls_wR_factor_gt 0.1551
_refine_ls_wR_factor_ref 0.1686
_reflns_number_gt 2667
_reflns_number_total 4072
_reflns_threshold_expression I>2\s(I)
_cod_data_source_file sj2030.cif
_cod_data_source_block I
_cod_database_code 2208995
_cod_database_fobs_code 2208995

loop_
_symmetry_equiv_pos_as_xyz
'x, y, z'
'-x+1/2, -y, z+1/2'
'-x, y+1/2, -z+1/2'
'x+1/2, -y+1/2, -z'
'-x, -y, -z'
'x-1/2, y, -z-1/2'
'x, -y-1/2, z-1/2'
'-x-1/2, y-1/2, z'

loop_
_atom_site_type_symbol
_atom_site_label
_atom_site_fract_x
_atom_site_fract_y
_atom_site_fract_z
_atom_site_U_iso_or_equiv
_atom_site_adp_type
_atom_site_calc_flag
_atom_site_refinement_flags
_atom_site_occupancy
_atom_site_disorder_assembly
_atom_site_disorder_group
C C1 0.16661(11) 0.6943(2) 0.01515(9) 0.0781(5) Uani d . 1 . .
H H1 0.2153 0.6919 0.0227 0.094 Uiso calc R 1 . .
C C2 0.14114(14) 0.7319(3) -0.04409(10) 0.0918(7) Uani d . 1 . .
H H2 0.1729 0.7552 -0.0766 0.110 Uiso calc R 1 . .
C C3 0.07034(15) 0.7355(3) -0.05568(10) 0.0960(7) Uani d . 1 . .
H H3 0.0535 0.7604 -0.0959 0.115 Uiso calc R 1 . .
C C4 0.02387(14) 0.7022(4) -0.00762(13) 0.1096(8) Uani d . 1 . .
H H4 -0.0248 0.7058 -0.0151 0.132 Uiso calc R 1 . .
C C5 0.04899(13) 0.6635(3) 0.05181(11) 0.0942(7) Uani d . 1 . .
H H5 0.0174 0.6396 0.0843 0.113 Uiso calc R 1 . .
C C6 0.11990(11) 0.6604(2) 0.06274(8) 0.0655(5) Uani d . 1 . .
C C7 0.16761(9) 0.4748(2) 0.13789(8) 0.0639(4) Uani d . 1 . .
C C8 0.16445(9) 0.46497(18) 0.20838(7) 0.0597(4) Uani d . 1 . .
C C9 0.18344(9) 0.34197(19) 0.24010(8) 0.0623(4) Uani d . 1 . .
H H9 0.2036 0.2675 0.2152 0.075 Uiso calc R 1 . .
C C10 0.17737(9) 0.30692(19) 0.30742(8) 0.0606(4) Uani d . 1 . .
C C11 0.20343(10) 0.1706(2) 0.32901(9) 0.0751(5) Uani d . 1 . .
H H11 0.2264 0.1074 0.3006 0.090 Uiso calc R 1 . .
C C12 0.19574(12) 0.1282(3) 0.39153(11) 0.0898(7) Uani d . 1 . .
H H12 0.2134 0.0367 0.4050 0.108 Uiso calc R 1 . .
C C13 0.16219(11) 0.2202(3) 0.43434(10) 0.0877(7) Uani d . 1 . .
H H13 0.1565 0.1910 0.4765 0.105 Uiso calc R 1 . .
C C14 0.13723(11) 0.3559(3) 0.41403(9) 0.0829(6) Uani d . 1 . .
H H14 0.1151 0.4193 0.4429 0.099 Uiso calc R 1 . .
C C15 0.14447(10) 0.3993(2) 0.35153(8) 0.0712(5) Uani d . 1 . .
H H15 0.1271 0.4916 0.3387 0.085 Uiso calc R 1 . .
C C16 0.13139(11) 0.6864(2) 0.18347(8) 0.0706(5) Uani d D 1 . .
N N3 0.11360(13) 0.8312(2) 0.18796(8) 0.0653(6) Uani d PD 0.829(4) A 1
C C17 0.09128(14) 0.8842(3) 0.25103(12) 0.0789(8) Uani d PD 0.829(4) A 1
H H17A 0.0952 0.9919 0.2523 0.095 Uiso calc PR 0.829(4) A 1
H H17B 0.1231 0.8440 0.2830 0.095 Uiso calc PR 0.829(4) A 1
C C18 0.01696(18) 0.8409(5) 0.26720(18) 0.1171(13) Uani d PD 0.829(4) A 1
H H18A -0.0145 0.8743 0.2342 0.176 Uiso calc PR 0.829(4) A 1
H H18B 0.0036 0.8861 0.3069 0.176 Uiso calc PR 0.829(4) A 1
H H18C 0.0140 0.7346 0.2710 0.176 Uiso calc PR 0.829(4) A 1
C C19 0.14025(14) 0.9465(3) 0.14407(13) 0.0782(8) Uani d PD 0.829(4) A 1
H H19A 0.1672 0.8988 0.1104 0.094 Uiso calc PR 0.829(4) A 1
H H19B 0.1723 1.0117 0.1671 0.094 Uiso calc PR 0.829(4) A 1
C C20 0.0825(2) 1.0383(4) 0.11481(16) 0.1107(11) Uani d PD 0.829(4) A 1
H H20A 0.0526 0.9757 0.0893 0.166 Uiso calc PR 0.829(4) A 1
H H20B 0.1032 1.1144 0.0885 0.166 Uiso calc PR 0.829(4) A 1
H H20C 0.0547 1.0838 0.1479 0.166 Uiso calc PR 0.829(4) A 1
N N3' 0.0728(6) 0.7922(12) 0.1823(5) 0.082(3) Uiso d PD 0.171(4) A 2
C C17' 0.0271(9) 0.837(2) 0.2393(7) 0.100(6) Uiso d PD 0.171(4) A 2
H H17C -0.0134 0.8931 0.2243 0.120 Uiso calc PR 0.171(4) A 2
H H17D 0.0094 0.7472 0.2598 0.120 Uiso calc PR 0.171(4) A 2
C C18' 0.0673(12) 0.928(2) 0.2872(9) 0.132(7) Uiso d PD 0.171(4) A 2
H H18D 0.1116 0.8802 0.2968 0.199 Uiso calc PR 0.171(4) A 2
H H18E 0.0396 0.9370 0.3254 0.199 Uiso calc PR 0.171(4) A 2
H H18F 0.0762 1.0253 0.2700 0.199 Uiso calc PR 0.171(4) A 2
C C19' 0.0687(6) 0.9230(12) 0.1365(5) 0.076(4) Uiso d PD 0.171(4) A 2
H H19C 0.0510 0.8856 0.0962 0.091 Uiso calc PR 0.171(4) A 2
H H19D 0.0334 0.9917 0.1528 0.091 Uiso calc PR 0.171(4) A 2
C C20' 0.1346(12) 1.011(3) 0.1229(14) 0.160(11) Uiso d PD 0.171(4) A 2
H H20D 0.1517 1.0551 0.1616 0.240 Uiso calc PR 0.171(4) A 2
H H20E 0.1241 1.0878 0.0926 0.240 Uiso calc PR 0.171(4) A 2
H H20F 0.1704 0.9461 0.1057 0.240 Uiso calc PR 0.171(4) A 2
N N1 0.14591(9) 0.61920(16) 0.12467(6) 0.0690(4) Uani d . 1 A .
N N2 0.14019(9) 0.59921(16) 0.23248(6) 0.0684(4) Uani d . 1 A .
O O1 0.18357(8) 0.38233(16) 0.09851(6) 0.0857(5) Uani d . 1 . .

loop_
_atom_site_aniso_label
_atom_site_aniso_U_11
_atom_site_aniso_U_22
_atom_site_aniso_U_33
_atom_site_aniso_U_12
_atom_site_aniso_U_13
_atom_site_aniso_U_23
C1 0.0856(13) 0.0868(13) 0.0618(11) -0.0005(10) 0.0080(9) 0.0089(10)
C2 0.1122(18) 0.1026(17) 0.0605(12) 0.0081(14) 0.0169(11) 0.0163(11)
C3 0.122(2) 0.1033(17) 0.0630(12) 0.0131(15) -0.0111(12) 0.0087(11)
C4 0.0894(16) 0.140(2) 0.0994(18) 0.0065(15) -0.0121(14) 0.0200(16)
C5 0.0882(15) 0.1173(19) 0.0771(14) 0.0027(13) 0.0131(11) 0.0197(13)
C6 0.0864(13) 0.0591(10) 0.0510(9) 0.0036(9) 0.0048(8) 0.0005(7)
C7 0.0770(11) 0.0594(10) 0.0554(9) -0.0005(8) 0.0012(8) -0.0038(8)
C8 0.0714(10) 0.0558(9) 0.0519(9) -0.0032(8) 0.0001(7) -0.0052(7)
C9 0.0721(10) 0.0570(9) 0.0579(9) -0.0001(8) -0.0009(8) -0.0054(8)
C10 0.0614(9) 0.0599(10) 0.0603(9) -0.0065(8) -0.0060(7) 0.0028(8)
C11 0.0763(12) 0.0736(12) 0.0754(12) 0.0063(9) -0.0028(9) 0.0106(10)
C12 0.0865(14) 0.0941(15) 0.0887(14) 0.0091(12) -0.0037(12) 0.0327(12)
C13 0.0806(13) 0.1167(18) 0.0659(12) -0.0046(13) 0.0003(10) 0.0285(12)
C14 0.0908(14) 0.0973(15) 0.0605(11) -0.0006(12) 0.0068(9) 0.0053(11)
C15 0.0854(13) 0.0675(11) 0.0606(10) 0.0003(9) -0.0003(9) 0.0032(9)
C16 0.0990(14) 0.0593(10) 0.0535(9) 0.0053(9) 0.0031(9) -0.0025(8)
N3 0.0864(15) 0.0528(10) 0.0567(10) 0.0040(9) -0.0031(9) -0.0027(8)
C17 0.104(2) 0.0689(14) 0.0638(14) 0.0217(13) -0.0056(13) -0.0115(11)
C18 0.102(2) 0.164(4) 0.085(2) 0.026(2) 0.017(2) 0.009(2)
C19 0.100(2) 0.0563(14) 0.0785(16) -0.0010(12) -0.0025(13) -0.0044(13)
C20 0.143(3) 0.083(2) 0.106(2) 0.0206(19) -0.012(2) 0.0203(16)
N1 0.1001(11) 0.0588(9) 0.0483(8) 0.0035(7) 0.0056(7) -0.0008(6)
N2 0.0937(11) 0.0598(9) 0.0518(8) 0.0067(7) 0.0004(7) -0.0016(6)
O1 0.1253(12) 0.0730(9) 0.0588(7) 0.0166(8) 0.0042(7) -0.0118(6)

loop_
_atom_type_symbol
_atom_type_description
_atom_type_scat_dispersion_real
_atom_type_scat_dispersion_imag
_atom_type_scat_source
C C 0.0033 0.0016 'International Tables Vol C Tables 4.2.6.8 and 6.1.1.4'
H H 0.0000 0.0000 'International Tables Vol C Tables 4.2.6.8 and 6.1.1.4'
N N 0.0061 0.0033 'International Tables Vol C Tables 4.2.6.8 and 6.1.1.4'
O O 0.0106 0.0060 'International Tables Vol C Tables 4.2.6.8 and 6.1.1.4'

loop_
_geom_angle_atom_site_label_1
_geom_angle_atom_site_label_2
_geom_angle_atom_site_label_3
_geom_angle
_geom_angle_publ_flag
C6 C1 C2 119.5(2) ?
C6 C1 H1 120.3 ?
C2 C1 H1 120.3 ?
C3 C2 C1 120.7(2) ?
C3 C2 H2 119.6 ?
C1 C2 H2 119.6 ?
C2 C3 C4 119.4(2) ?
C2 C3 H3 120.3 ?
C4 C3 H3 120.3 ?
C3 C4 C5 120.2(2) ?
C3 C4 H4 119.9 ?
C5 C4 H4 119.9 ?
C6 C5 C4 119.8(2) ?
C6 C5 H5 120.1 ?
C4 C5 H5 120.1 ?
C5 C6 C1 120.41(18) ?
C5 C6 N1 119.61(17) yes
C1 C6 N1 119.98(18) ?
O1 C7 N1 125.29(16) yes
O1 C7 C8 130.62(17) ?
N1 C7 C8 104.07(14) yes
C9 C8 N2 128.66(15) ?
C9 C8 C7 122.31(15) ?
N2 C8 C7 109.03(14) yes
C8 C9 C10 129.94(16) ?
C8 C9 H9 115.0 ?
C10 C9 H9 115.0 ?
C15 C10 C11 117.67(17) ?
C15 C10 C9 123.67(16) ?
C11 C10 C9 118.61(17) ?
C12 C11 C10 121.1(2) ?
C12 C11 H11 119.4 ?
C10 C11 H11 119.4 ?
C13 C12 C11 120.4(2) ?
C13 C12 H12 119.8 ?
C11 C12 H12 119.8 ?
C14 C13 C12 119.16(19) ?
C14 C13 H13 120.4 ?
C12 C13 H13 120.4 ?
C13 C14 C15 120.9(2) ?
C13 C14 H14 119.5 ?
C15 C14 H14 119.5 ?
C14 C15 C10 120.72(19) ?
C14 C15 H15 119.6 ?
C10 C15 H15 119.6 ?
N2 C16 N3 123.82(16) yes
N2 C16 N1 114.33(16) ?
N3 C16 N1 121.76(16) yes
N2 C16 N3' 120.1(4) ?
N3 C16 N3' 35.2(5) yes
N1 C16 N3' 114.5(5) yes
C16 N3 C17 116.59(17) yes
C16 N3 C19 123.36(18) yes
C17 N3 C19 115.69(18) ?
N3 C17 C18 112.9(3) ?
N3 C17 H17A 109.0 ?
C18 C17 H17A 109.0 ?
N3 C17 H17B 109.0 ?
C18 C17 H17B 109.0 ?
H17A C17 H17B 107.8 ?
N3 C19 C20 113.3(3) ?
N3 C19 H19A 108.9 ?
C20 C19 H19A 108.9 ?
N3 C19 H19B 108.9 ?
C20 C19 H19B 108.9 ?
H19A C19 H19B 107.7 ?
C16 N3' C19' 123.5(8) yes
C16 N3' C17' 125.8(10) ?
C19' N3' C17' 105.4(10) ?
C18' C17' N3' 112.6(16) ?
C18' C17' H17C 109.1 ?
N3' C17' H17C 109.1 ?
C18' C17' H17D 109.1 ?
N3' C17' H17D 109.1 ?
H17C C17' H17D 107.8 ?
C17' C18' H18D 109.5 ?
C17' C18' H18E 109.5 ?
H18D C18' H18E 109.5 ?
C17' C18' H18F 109.5 ?
H18D C18' H18F 109.5 ?
H18E C18' H18F 109.5 ?
C20' C19' N3' 119.1(17) yes
C20' C19' H19C 107.6 ?
N3' C19' H19C 107.6 ?
C20' C19' H19D 107.6 ?
N3' C19' H19D 107.6 ?
H19C C19' H19D 107.0 ?
C19' C20' H20D 109.5 ?
C19' C20' H20E 109.5 ?
H20D C20' H20E 109.5 ?
C19' C20' H20F 109.5 ?
H20D C20' H20F 109.5 ?
H20E C20' H20F 109.5 ?
C7 N1 C16 106.48(13) ?
C7 N1 C6 121.44(14) yes
C16 N1 C6 128.28(15) ?
C16 N2 C8 106.04(14) yes

loop_
_geom_bond_atom_site_label_1
_geom_bond_atom_site_label_2
_geom_bond_distance
_geom_bond_publ_flag
C1 C6 1.365(3) ?
C1 C2 1.375(3) ?
C1! H1 0.9300 ?
C2 C3 1.355(3) ?
C2 H2 0.9300 ?
C3 C4 1.368(3) ?
C3 H3 0.9300 ?
C4 C5 1.379(3) ?
C4 H4 0.9300 ?
C5 C6 1.355(3) ?
C5 H5 0.9300 ?
C6 N1 1.438(2) ?
C7 O1 1.209(2) yes
C7 N1 1.388(2) yes
C7 C8 1.484(2) ?
C8 C9 1.338(2) ?
C8 N2 1.385(2) yes
C9 C10 1.453(2) ?
C9 H9 0.9300 ?
C10 C15 1.389(3) ?
C10 C11 1.394(3) ?
C11 C12 1.375(3) ?
C11 H11 0.9300 ?
C12 C13 1.374(3) ?
C12 H12 0.9300 ?
C13 C14 1.374(3) ?
C13 H13 0.9300 ?
C14 C15 1.376(3) ?
C14 H14 0.9300 ?
C15 H15 0.9300 ?
C16 N2 1.304(2) ?
C16 N3 1.346(3) yes
C16 N1 1.401(2) ?
C16 N3' 1.456(7) yes
N3 C17 1.469(3) ?
N3 C19 1.474(3) yes
C17 C18 1.492(4) ?
C17 H17A 0.9700 ?
C17 H17B 0.9700 ?
C18 H18A 0.9600 ?
C18 H18B 0.9600 ?
C18 H18C 0.9600 ?
C19 C20 1.497(4) ?
C19 H19A 0.9700 ?
C19 H19B 0.9700 ?
C20 H20A 0.9600 ?
C20 H20B 0.9600 ?
C20 H20C 0.9600 ?
N3' C19' 1.521(8) yes
N3' C17' 1.525(9) yes
C17' C18' 1.503(9) ?
C17' H17C 0.9700 ?
C17' H17D 0.9700 ?
C18' H18D 0.9600 ?
C18' H18E 0.9600 ?
C18' H18F 0.9600 ?
C19' C20' 1.498(9) ?
C19' H19C 0.9700 ?
C19' H19D 0.9700 ?
C20' H20D 0.9600 ?
C20' H20E 0.9600 ?
C20' H20F 0.9600 ?

loop_
_geom_hbond_atom_site_label_D
_geom_hbond_atom_site_label_H
_geom_hbond_atom_site_label_A
_geom_hbond_distance_DH
_geom_hbond_distance_HA
_geom_hbond_distance_DA
_geom_hbond_angle_DHA
C15 H15 N2 0.93 2.44 3.078(2) 126
C19 H19A N1 0.97 2.56 2.968(3) 105

loop_
_geom_torsion_atom_site_label_1
_geom_torsion_atom_site_label_2
_geom_torsion_atom_site_label_3
_geom_torsion_atom_site_label_4
_geom_torsion
_geom_torsion_publ_flag
C6 C1 C2 C3 -0.1(4) ?
C1 C2 C3 C4 0.5(4) ?
C2 C3 C4 C5 -0.9(4) ?
C3 C4 C5 C6 0.9(4) ?
C4 C5 C6 C1 -0.5(4) ?
C4 C5 C6 N1 -179.7(2) yes
C2 C1 C6 C5 0.1(3) ?
C2 C1 C6 N1 179.28(19) yes
O1 C7 C8 C9 3.0(3) yes
N1 C7 C8 C9 -178.30(17) yes
O1 C7 C8 N2 -177.4(2) ?
N1 C7 C8 N2 1.30(19) yes
N2 C8 C9 C10 7.3(3) ?
C7 C8 C9 C10 -173.20(17) ?
C8 C9 C10 C15 4.5(3) ?
C8 C9 C10 C11 -178.13(19) ?
C15 C10 C11 C12 1.1(3) ?
C9 C10 C11 C12 -176.51(18) ?
C10 C11 C12 C13 -0.2(3) ?
C11 C12 C13 C14 -0.8(3) ?
C12 C13 C14 C15 1.0(3) ?
C13 C14 C15 C10 -0.1(3) ?
C11 C10 C15 C14 -0.9(3) ?
C9 C10 C15 C14 176.55(18) ?
N2 C16 N3 C17 -10.8(3) ?
N1 C16 N3 C17 172.8(2) ?
N3' C16 N3 C17 84.7(7) yes
N2 C16 N3 C19 144.7(2) ?
N1 C16 N3 C19 -31.7(3) yes
N3' C16 N3 C19 -119.8(7) yes
C16 N3 C17 C18 -77.6(3) ?
C19 N3 C17 C18 125.0(3) ?
C16 N3 C19 C20 127.5(3) yes
C17 N3 C19 C20 -76.9(3) ?
N2 C16 N3' C19' 163.9(9) yes
N3 C16 N3' C19' 56.8(10) ?
N1 C16 N3' C19' -54.2(13) yes
N2 C16 N3' C17' 13.4(16) ?
N3 C16 N3' C17' -93.7(16) yes
N1 C16 N3' C17' 155.3(12) ?
C16 N3' C17' C18' 70(2) ?
C19' N3' C17' C18' -85.2(18) ?
C16 N3' C19' C20' -41(2) yes
C17' N3' C19' C20' 114.5(19) yes
O1 C7 N1 C16 178.76(19) ?
C8 C7 N1 C16 -0.07(19) ?
O1 C7 N1 C6 19.0(3) yes
C8 C7 N1 C6 -159.81(16) ?
N2 C16 N1 C7 -1.3(2) ?
N3 C16 N1 C7 175.4(2) ?
N3' C16 N1 C7 -145.4(6) yes
N2 C16 N1 C6 156.59(18) ?
N3 C16 N1 C6 -26.7(3) ?
N3' C16 N1 C6 12.5(6) ?
C5 C6 N1 C7 96.6(2) ?
C1 C6 N1 C7 -82.6(2) ?
C5 C6 N1 C16 -58.4(3) ?
C1 C6 N1 C16 122.5(2) ?
N3 C16 N2 C8 -174.5(2) ?
N1 C16 N2 C8 2.1(2) ?
N3' C16 N2 C8 144.0(6) ?
C9 C8 N2 C16 177.51(19) yes
C7 C8 N2 C16 -2.1(2) ?
